data_4123504
loop_
_publ_author_name
'Shvartsbart, Artem'
'Smith, 3rd, Amos B'

_publ_section_title
;
 The daphniphyllum alkaloids: total synthesis of (-)-calyciphylline N.
;
_journal_issue 10
_journal_name_full 'Journal of the American Chemical Society'
_journal_page_first 3510
_journal_page_last 3519
_journal_paper_doi 10.1021/ja503899t
_journal_volume 137
_journal_year 2015
_chemical_formula_sum 'C21 H32 O3 Si'
_chemical_formula_weight 360.56
_space_group_IT_number 19
_symmetry_cell_setting orthorhombic
_symmetry_Int_Tables_number 19
_symmetry_space_group_name_Hall 'P 2ac 2ab'
_symmetry_space_group_name_H-M 'P 21 21 21'
_atom_sites_solution_hydrogens geom
_atom_sites_solution_primary direct
_audit_creation_method SHELXL-97
_cell_angle_alpha 90.00
_cell_angle_beta 90.00
_cell_angle_gamma 90.00
_cell_formula_units_Z 4
_cell_length_a 9.5916(4)
_cell_length_b 11.3171(5)
_cell_length_c 18.2254(8)
_cell_measurement_temperature 143(1)
_cell_volume 1978.35(15)
_computing_data_collection 'Bruker APEX2'
_computing_data_reduction 'Bruker SAINT'
_computing_structure_refinement 'SHELXL-97 (Sheldrick, 2008)'
_computing_structure_solution 'SHELXS-97 (Sheldrick, 2008)'
_diffrn_ambient_temperature 143(1)
_diffrn_measured_fraction_theta_full 0.998
_diffrn_measured_fraction_theta_max 0.998
_diffrn_measurement_device 'CCD Area Detector'
_diffrn_measurement_device_type 'Bruker APEXII'
_diffrn_measurement_method 'phi and omega scans'
_diffrn_radiation_monochromator graphite
_diffrn_radiation_source 'sealed tube'
_diffrn_radiation_type MoK\a
_diffrn_radiation_wavelength 0.71073
_diffrn_reflns_av_R_equivalents 0.0314
_diffrn_reflns_av_sigmaI/netI 0.0192
_diffrn_reflns_limit_h_max 11
_diffrn_reflns_limit_h_min -11
_diffrn_reflns_limit_k_max 13
_diffrn_reflns_limit_k_min -13
_diffrn_reflns_limit_l_max 21
_diffrn_reflns_limit_l_min -21
_diffrn_reflns_number 30835
_diffrn_reflns_theta_full 25.14
_diffrn_reflns_theta_max 25.14
_diffrn_reflns_theta_min 2.12
_exptl_absorpt_coefficient_mu 0.135
_exptl_absorpt_correction_T_max 0.7452
_exptl_absorpt_correction_T_min 0.6911
_exptl_absorpt_correction_type multi-scan
_exptl_absorpt_process_details '(SADABS; Sheldrick, 2007)'
_exptl_crystal_density_diffrn 1.211
_exptl_crystal_density_method 'not measured'
_exptl_crystal_F_000 784
_exptl_crystal_size_max 0.42
_exptl_crystal_size_mid 0.28
_exptl_crystal_size_min 0.18
_refine_diff_density_max 0.218
_refine_diff_density_min -0.133
_refine_diff_density_rms 0.033
_refine_ls_abs_structure_details 'Flack H D (1983), Acta Cryst. A39, 876-881'
_refine_ls_abs_structure_Flack 0.11(10)
_refine_ls_extinction_method none
_refine_ls_goodness_of_fit_ref 1.051
_refine_ls_hydrogen_treatment constr
_refine_ls_matrix_type full
_refine_ls_number_parameters 231
_refine_ls_number_reflns 3543
_refine_ls_number_restraints 0
_refine_ls_restrained_S_all 1.051
_refine_ls_R_factor_all 0.0288
_refine_ls_R_factor_gt 0.0278
_refine_ls_shift/su_max 0.000
_refine_ls_shift/su_mean 0.000
_refine_ls_structure_factor_coef Fsqd
_refine_ls_weighting_details 'calc w=1/[\s^2^(Fo^2^)+(0.0435P)^2^+0.3812P] where P=(Fo^2^+2Fc^2^)/3'
_refine_ls_weighting_scheme calc
_refine_ls_wR_factor_gt 0.0756
_refine_ls_wR_factor_ref 0.0762
_reflns_number_gt 3429
_reflns_number_total 3543
_reflns_threshold_expression >2sigma(I)
_cod_data_source_file ja503899t_si_003.cif
_cod_data_source_block shelxl
_cod_depositor_comments
;
The following automatic conversions were performed:
'_atom_site_symetry_multiplicity' tag replaced with
'_atom_site_symmetry_multiplicity'.

Automatic conversion script
Id: cif_correct_tags 1440 2010-10-19 06:21:57Z saulius 

 Adding full bibliography for 4123504.cif.
;
_cod_original_sg_symbol_H-M 'P 21 21 21 '
_cod_database_code 4123504

loop_
_symmetry_equiv_pos_as_xyz
'x, y, z'
'x+1/2, -y+1/2, -z'
'-x, y+1/2, -z+1/2'
'-x+1/2, -y, z+1/2'

loop_
_atom_site_label
_atom_site_type_symbol
_atom_site_fract_x
_atom_site_fract_y
_atom_site_fract_z
_atom_site_U_iso_or_equiv
_atom_site_adp_type
_atom_site_occupancy
_atom_site_symmetry_multiplicity
_atom_site_calc_flag
_atom_site_refinement_flags
C1 C 0.52044(17) 0.51978(15) 0.34842(8) 0.0321(4) Uani 1 1 d .
H1a H 0.5217 0.6055 0.3484 0.043 Uiso 1 1 calc R
H1b H 0.4693 0.4944 0.3915 0.043 Uiso 1 1 calc R
C2 C 0.44319(16) 0.47741(13) 0.28039(8) 0.0278(3) Uani 1 1 d .
H2 H 0.4434 0.3908 0.2815 0.037 Uiso 1 1 calc R
C3 C 0.51306(14) 0.51550(11) 0.20786(7) 0.0212(3) Uani 1 1 d .
C4 C 0.66587(14) 0.46686(12) 0.20245(8) 0.0214(3) Uani 1 1 d .
H4 H 0.6554 0.3807 0.2023 0.028 Uiso 1 1 calc R
C5 C 0.73211(14) 0.49650(13) 0.12653(7) 0.0225(3) Uani 1 1 d .
H5 H 0.8140 0.5454 0.1371 0.030 Uiso 1 1 calc R
C6 C 0.63209(16) 0.57570(12) 0.08098(8) 0.0235(3) Uani 1 1 d .
C7 C 0.48988(14) 0.50994(13) 0.06767(7) 0.0235(3) Uani 1 1 d .
C8 C 0.44794(15) 0.45484(12) 0.14121(8) 0.0235(3) Uani 1 1 d .
C9 C 0.50556(16) 0.41801(14) 0.00527(8) 0.0295(3) Uani 1 1 d .
C10 C 0.5845(2) 0.30378(15) 0.01287(10) 0.0433(4) Uani 1 1 d .
H10a H 0.6373 0.2929 -0.0320 0.058 Uiso 1 1 calc R
H10b H 0.5161 0.2408 0.0148 0.058 Uiso 1 1 calc R
C11 C 0.68466(19) 0.28435(14) 0.07633(9) 0.0337(4) Uani 1 1 d .
H11a H 0.7363 0.2120 0.0675 0.045 Uiso 1 1 calc R
H11b H 0.6307 0.2733 0.1208 0.045 Uiso 1 1 calc R
C12 C 0.78824(17) 0.38415(13) 0.08891(8) 0.0297(3) Uani 1 1 d .
H12a H 0.8268 0.4067 0.0417 0.040 Uiso 1 1 calc R
H12b H 0.8644 0.3536 0.1184 0.040 Uiso 1 1 calc R
C13 C 0.51603(15) 0.65061(12) 0.19759(8) 0.0237(3) Uani 1 1 d .
H13a H 0.5551 0.6873 0.2411 0.031 Uiso 1 1 calc R
H13b H 0.4216 0.6797 0.1914 0.031 Uiso 1 1 calc R
C14 C 0.60392(16) 0.68472(12) 0.13007(8) 0.0244(3) Uani 1 1 d .
H14a H 0.6919 0.7181 0.1461 0.032 Uiso 1 1 calc R
H14b H 0.5550 0.7444 0.1019 0.032 Uiso 1 1 calc R
C15 C 0.85136(19) 0.64960(15) 0.28861(10) 0.0397(4) Uani 1 1 d .
H15a H 0.7791 0.7077 0.2936 0.060 Uiso 1 1 calc R
H15b H 0.9017 0.6632 0.2439 0.060 Uiso 1 1 calc R
H15c H 0.9141 0.6553 0.3295 0.060 Uiso 1 1 calc R
C16 C 0.91047(18) 0.38613(16) 0.29630(10) 0.0398(4) Uani 1 1 d .
H16a H 0.9582 0.3974 0.3421 0.060 Uiso 1 1 calc R
H16b H 0.9757 0.3934 0.2566 0.060 Uiso 1 1 calc R
H16c H 0.8691 0.3089 0.2954 0.060 Uiso 1 1 calc R
C17 C 0.29055(16) 0.51761(16) 0.28545(9) 0.0378(4) Uani 1 1 d .
H17a H 0.2492 0.4861 0.3292 0.057 Uiso 1 1 calc R
H17b H 0.2402 0.4896 0.2434 0.057 Uiso 1 1 calc R
H17c H 0.2868 0.6023 0.2869 0.057 Uiso 1 1 calc R
C18 C 0.70002(18) 0.61694(14) 0.00951(8) 0.0324(4) Uani 1 1 d .
H18a H 0.7851 0.6580 0.0204 0.049 Uiso 1 1 calc R
H18b H 0.6376 0.6690 -0.0160 0.049 Uiso 1 1 calc R
H18c H 0.7201 0.5497 -0.0208 0.049 Uiso 1 1 calc R
C19 C 0.37065(16) 0.59626(14) 0.04413(9) 0.0303(3) Uani 1 1 d .
H19a H 0.3663 0.6606 0.0792 0.040 Uiso 1 1 calc R
H19b H 0.3942 0.6299 -0.0032 0.040 Uiso 1 1 calc R
C20 C 0.22989(18) 0.54066(16) 0.03892(10) 0.0413(4) Uani 1 1 d .
H20 H 0.2197 0.4770 0.0071 0.055 Uiso 1 1 calc R
C21 C 0.1215(2) 0.5740(2) 0.07503(13) 0.0565(5) Uani 1 1 d .
H21a H 0.1276 0.6373 0.1074 0.075 Uiso 1 1 calc R
H21b H 0.0372 0.5347 0.0688 0.075 Uiso 1 1 calc R
O1 O 0.66066(12) 0.47773(11) 0.35393(6) 0.0388(3) Uani 1 1 d .
O2 O 0.37674(12) 0.36660(9) 0.14433(6) 0.0340(3) Uani 1 1 d .
O3 O 0.45467(14) 0.43917(12) -0.05448(6) 0.0430(3) Uani 1 1 d .
Si1 Si 0.77234(4) 0.49960(4) 0.28640(2) 0.02731(11) Uani 1 1 d .

loop_
_atom_site_aniso_label
_atom_site_aniso_U_11
_atom_site_aniso_U_22
_atom_site_aniso_U_33
_atom_site_aniso_U_23
_atom_site_aniso_U_13
_atom_site_aniso_U_12
C1 0.0382(8) 0.0362(9) 0.0217(7) 0.0025(6) 0.0087(6) 0.0059(7)
C2 0.0340(8) 0.0229(7) 0.0265(7) 0.0009(6) 0.0102(6) -0.0007(6)
C3 0.0239(6) 0.0174(6) 0.0222(7) 0.0008(6) 0.0041(5) -0.0005(5)
C4 0.0252(7) 0.0167(6) 0.0223(7) -0.0003(5) 0.0040(6) 0.0022(5)
C5 0.0245(6) 0.0224(6) 0.0207(7) -0.0023(6) 0.0039(5) -0.0029(6)
C6 0.0294(7) 0.0211(7) 0.0201(7) 0.0004(6) 0.0032(6) -0.0033(6)
C7 0.0272(7) 0.0208(7) 0.0225(7) -0.0008(6) -0.0002(5) -0.0013(6)
C8 0.0224(7) 0.0193(6) 0.0287(8) 0.0004(6) 0.0026(6) 0.0001(6)
C9 0.0281(8) 0.0312(8) 0.0291(8) -0.0056(7) 0.0019(6) -0.0070(6)
C10 0.0588(12) 0.0317(9) 0.0395(9) -0.0137(7) -0.0061(8) 0.0014(8)
C11 0.0456(9) 0.0227(7) 0.0327(8) -0.0080(6) 0.0035(7) 0.0053(7)
C12 0.0317(8) 0.0308(8) 0.0268(7) -0.0037(6) 0.0076(7) 0.0051(7)
C13 0.0292(7) 0.0184(7) 0.0233(7) -0.0014(5) 0.0023(6) 0.0016(6)
C14 0.0310(8) 0.0173(6) 0.0249(7) 0.0015(6) 0.0010(6) -0.0034(6)
C15 0.0440(10) 0.0392(9) 0.0360(9) -0.0077(8) -0.0101(8) -0.0002(8)
C16 0.0371(9) 0.0417(9) 0.0406(9) 0.0005(8) -0.0058(8) 0.0126(7)
C17 0.0313(8) 0.0458(10) 0.0363(9) -0.0043(8) 0.0116(7) -0.0040(7)
C18 0.0421(9) 0.0311(8) 0.0241(7) 0.0039(6) 0.0054(7) -0.0079(7)
C19 0.0327(8) 0.0287(7) 0.0295(8) 0.0009(7) -0.0041(7) 0.0030(7)
C20 0.0345(8) 0.0366(9) 0.0527(11) -0.0084(8) -0.0116(8) 0.0026(7)
C21 0.0378(10) 0.0553(12) 0.0763(15) -0.0072(11) 0.0053(10) -0.0020(9)
O1 0.0406(6) 0.0545(8) 0.0213(5) 0.0070(5) 0.0022(5) 0.0138(6)
O2 0.0373(6) 0.0269(5) 0.0378(6) -0.0004(5) 0.0040(5) -0.0121(5)
O3 0.0476(7) 0.0547(8) 0.0266(6) -0.0075(5) -0.0052(6) 0.0021(6)
Si1 0.0307(2) 0.0299(2) 0.0213(2) -0.00067(17) -0.00138(15) 0.00650(18)

loop_
_atom_type_symbol
_atom_type_description
_atom_type_scat_dispersion_real
_atom_type_scat_dispersion_imag
_atom_type_scat_source
C C 0.0033 0.0016 'International Tables Vol C Tables 4.2.6.8 and 6.1.1.4'
H H 0.0000 0.0000 'International Tables Vol C Tables 4.2.6.8 and 6.1.1.4'
O O 0.0106 0.0060 'International Tables Vol C Tables 4.2.6.8 and 6.1.1.4'
Si Si 0.0817 0.0704 'International Tables Vol C Tables 4.2.6.8 and 6.1.1.4'

loop_
_geom_angle_atom_site_label_1
_geom_angle_atom_site_label_2
_geom_angle_atom_site_label_3
_geom_angle
O1 C1 C2 114.22(12)
C1 C2 C17 108.78(12)
C1 C2 C3 113.47(12)
C17 C2 C3 112.49(12)
C8 C3 C13 110.90(11)
C8 C3 C2 112.19(11)
C13 C3 C2 112.90(11)
C8 C3 C4 100.04(10)
C13 C3 C4 108.86(11)
C2 C3 C4 111.19(11)
C5 C4 C3 111.16(11)
C5 C4 Si1 117.35(9)
C3 C4 Si1 112.83(9)
C12 C5 C6 116.99(12)
C12 C5 C4 111.08(12)
C6 C5 C4 110.29(11)
C18 C6 C14 108.87(12)
C18 C6 C5 111.60(13)
C14 C6 C5 105.00(11)
C18 C6 C7 112.50(12)
C14 C6 C7 108.36(12)
C5 C6 C7 110.18(11)
C8 C7 C9 113.24(12)
C8 C7 C19 107.59(12)
C9 C7 C19 106.81(12)
C8 C7 C6 106.59(11)
C9 C7 C6 110.30(11)
C19 C7 C6 112.39(12)
O2 C8 C3 124.29(13)
O2 C8 C7 121.66(13)
C3 C8 C7 113.89(11)
O3 C9 C10 116.96(14)
O3 C9 C7 119.07(14)
C10 C9 C7 123.94(13)
C9 C10 C11 120.84(13)
C10 C11 C12 114.83(14)
C11 C12 C5 116.82(13)
C3 C13 C14 110.84(11)
C13 C14 C6 110.95(11)
C20 C19 C7 114.55(13)
C21 C20 C19 125.07(17)
C1 O1 Si1 120.54(9)
O1 Si1 C16 106.70(7)
O1 Si1 C15 112.67(8)
C16 Si1 C15 109.81(9)
O1 Si1 C4 103.02(6)
C16 Si1 C4 109.36(7)
C15 Si1 C4 114.82(7)

loop_
_geom_bond_atom_site_label_1
_geom_bond_atom_site_label_2
_geom_bond_distance
C1 O1 1.430(2)
C1 C2 1.522(2)
C2 C17 1.536(2)
C2 C3 1.5436(18)
C3 C8 1.5288(19)
C3 C13 1.5407(19)
C3 C4 1.5687(18)
C4 C5 1.5591(18)
C4 Si1 1.8765(15)
C5 C12 1.5417(19)
C5 C6 1.553(2)
C6 C18 1.529(2)
C6 C14 1.5479(19)
C6 C7 1.573(2)
C7 C8 1.5319(19)
C7 C9 1.549(2)
C7 C19 1.564(2)
C8 O2 1.2110(18)
C9 O3 1.217(2)
C9 C10 1.505(2)
C10 C11 1.519(2)
C11 C12 1.522(2)
C13 C14 1.5409(19)
C15 Si1 1.8595(18)
C16 Si1 1.8538(16)
C19 C20 1.493(2)
C20 C21 1.287(3)
O1 Si1 1.6502(12)
